data_9013829
loop_
_publ_author_name
'Ventruti, G.'
'Levy, D.'
'Pavese, A.'
'Scordari, F.'
'Suard, E.'

_publ_section_title
;
 High-temperature treatment, hydrogen behaviour and cation
 partitioning of a Fe-Ti bearing volcanic phlogopite by in situ neutron
 powder diffraction and FTIR spectroscopy
 Note: Phlogopite-1M
 Note: T = 298 K, neutron
;
_journal_name_full 'European Journal of Mineralogy'
_journal_page_first 385
_journal_page_last 396
_journal_paper_doi 10.1127/0935-1221/2009/0021-1903
_journal_volume 21
_journal_year 2009
_chemical_compound_source 'Cava St.Antonio, Mt.Vulture, Italy'
_chemical_formula_sum
;Al1.45 Ba0.04 F0.12 Fe0.67 H1.2 K0.86 Mg1.97 Mn0.01 Na0.08 O11.88 Si2.72
 Ti0.18
;
_chemical_name_mineral Phlogopite
_space_group_IT_number 12
_symmetry_space_group_name_Hall '-C 2y'
_symmetry_space_group_name_H-M 'C 1 2/m 1'
_cell_angle_alpha 90
_cell_angle_beta 100.078
_cell_angle_gamma 90
_cell_length_a 5.3291
_cell_length_b 9.2281
_cell_length_c 10.2279
_cell_formula_units_Z 2
_cell_volume 495.221
_database_code_amcsd 0007275
_diffrn_ambient_temperature 298
_exptl_crystal_density_diffrn 2.981
_cod_original_formula_sum 'K.86 Na.08 Ba.04 Mg1.97 Fe.67 Al1.45 Mn.01 Ti.18 Si2.72 O11.88 F.12 H1.2'
_cod_database_code 9013829

loop_
_space_group_symop_operation_xyz
x,y,z
1/2+x,1/2+y,z
x,-y,z
1/2+x,1/2-y,z
-x,y,-z
1/2-x,1/2+y,-z
-x,-y,-z
1/2-x,1/2-y,-z

loop_
_atom_site_aniso_label
_atom_site_aniso_U_11
_atom_site_aniso_U_22
_atom_site_aniso_U_33
_atom_site_aniso_U_12
_atom_site_aniso_U_13
_atom_site_aniso_U_23
H 0.03000 0.05000 0.05000 -0.01000 -0.02000 0.01000

loop_
_atom_site_label
_atom_site_fract_x
_atom_site_fract_y
_atom_site_fract_z
_atom_site_occupancy
_atom_site_U_iso_or_equiv
K 0.00000 0.50000 0.00000 0.86000 0.04200
Na 0.00000 0.50000 0.00000 0.08000 0.04200
Ba 0.00000 0.50000 0.00000 0.04000 0.04200
MgM1 0.00000 0.00000 0.50000 0.59000 0.01100
FeM1 0.00000 0.00000 0.50000 0.23000 0.01100
AlM1 0.00000 0.00000 0.50000 0.17000 0.01100
MnM1 0.00000 0.00000 0.50000 0.01000 0.01100
MgM2 0.00000 0.33310 0.50000 0.69000 0.01200
FeM2 0.00000 0.33310 0.50000 0.22000 0.01200
TiM2 0.00000 0.33310 0.50000 0.09000 0.01200
SiT 0.07200 0.16810 0.22470 0.68000 0.01430
AlT 0.07200 0.16810 0.22470 0.32000 0.01430
O1 0.32700 0.22530 0.16630 1.00000 0.02500
O2 0.00800 0.00000 0.17100 1.00000 0.02400
O3 0.13100 0.16640 0.39080 1.00000 0.01500
O4 0.12900 0.50000 0.39950 0.94000 0.01600
F4 0.12900 0.50000 0.39950 0.06000 0.01600
H 0.10000 0.52900 0.32000 0.30000 0.05000

loop_
_cod_related_entry_id
_cod_related_entry_database
_cod_related_entry_code
1 AMCSD 0007275
